data_2107186
loop_
_publ_author_name
'Taylor, J.C.'
'Sabine, T.M.'

_publ_section_title
;
 Isotope and bonding effects in ammonium oxalate monohydrate, determined
 by the combined use of neutron and X-ray diffraction analyses
;
_journal_name_full 'Acta Crystallographica B (24,1968-38,1982)'
_journal_page_first 3340
_journal_page_last 3351
_journal_volume 28
_journal_year 1972
_chemical_formula_sum 'C2 D10 N2 O5'
_chemical_name_systematic '(N D4)2 (C2 O4) (D2 O)'
_space_group_IT_number 18
_symmetry_space_group_name_Hall 'P 2 2ab'
_symmetry_space_group_name_H-M 'P 21 21 2'
_cell_angle_alpha 90
_cell_angle_beta 90
_cell_angle_gamma 90
_cell_formula_units_Z 2
_cell_length_a 8.027
_cell_length_b 10.298
_cell_length_c 3.816
_cell_volume 315.438
_citation_journal_id_ASTM ACBCAR
_cod_data_source_file Taylor_ACBCAR_1972_1490.cif
_cod_data_source_block C2D10N2O5
_cod_original_cell_volume 315.4384
_cod_database_code 2107186

loop_
_symmetry_equiv_pos_as_xyz
x,y,z
-x,-y,z
x+1/2,-y+1/2,-z
-x+1/2,y+1/2,-z

loop_
_atom_site_label
_atom_site_type_symbol
_atom_site_fract_x
_atom_site_fract_y
_atom_site_fract_z
_atom_site_occupancy
_atom_site_U_iso_or_equiv
D3 D+1 0.3501 0.297 0.6021 1 0.0
D1 D+1 0.4335 0.1475 0.5587 1 0.0
D2 D+1 0.475 0.2678 0.2638 1 0.0
D5 D+1 0.0957 0.4811 0.0382 1 0.0
O2 O-2 0.1176 0.1406 0.0022 1 0.0
N1 N-3 0.3868 0.2266 0.4251 1 0.0
O3 O-2 0 0.5 0.1835 1 0.0
C1 C+3 0.0922 0.0237 0.0703 1 0.0
O1 O-2 0.2017 -0.0586 0.141 1 0.0
D4 D+1 0.2874 0.197 0.2723 1 0.0
